data_7056367
loop_
_publ_author_name
'Kostin, Gennadiy'
'Mikhailov, Artem Alexandrovich'
'Kuratieva, Natalia'
'Pishchur, Denis P.'
'Zharkov, Dmitry O.'
'Grin, Inga Rostislavovna'

_publ_section_title
;
 Influence of pyridine-like ligands on the structure, photochemical and
 biological properties of nitro-nitrosyl ruthenium complexes.
;
_journal_name_full 'New J. Chem.'
_journal_paper_doi 10.1039/C7NJ01602F
_journal_year 2017
_chemical_formula_moiety 'C12 H15 N5 O6 Ru'
_chemical_formula_sum 'C12 H15 N5 O6 Ru'
_chemical_formula_weight 426.36
_space_group_crystal_system monoclinic
_space_group_IT_number 9
_space_group_name_Hall 'C -2yc'
_space_group_name_H-M_alt 'C 1 c 1'
_symmetry_space_group_name_Hall 'C -2yc'
_symmetry_space_group_name_H-M 'C 1 c 1'
_atom_sites_solution_hydrogens mixed
_audit_creation_method SHELXL-2016/6
_audit_update_record
;
2017-06-09 deposited with the CCDC.
2017-06-22 downloaded from the CCDC.
;
_cell_angle_alpha 90
_cell_angle_beta 116.1040(10)
_cell_angle_gamma 90
_cell_formula_units_Z 8
_cell_length_a 28.1411(10)
_cell_length_b 9.5372(3)
_cell_length_c 13.4951(5)
_cell_measurement_reflns_used 9183
_cell_measurement_temperature 150(2)
_cell_measurement_theta_max 28.34
_cell_measurement_theta_min 2.62
_cell_volume 3252.5(2)
_computing_cell_refinement 'Bruker SAINT'
_computing_data_collection 'Bruker APEX2'
_computing_data_reduction 'Bruker SAINT'
_computing_molecular_graphics 'Diamond 3.2k'
_computing_publication_material 'Diamond 3.2k'
_computing_structure_refinement 'SHELXL-2016/6 (Sheldrick, 2016)'
_computing_structure_solution 'SHELXS-2016/6 (Sheldrick, 2016)'
_diffrn_ambient_temperature 150(2)
_diffrn_measured_fraction_theta_full 1.000
_diffrn_measured_fraction_theta_max 1.000
_diffrn_measurement_device_type 'Bruker APEX-II CCD'
_diffrn_measurement_method '\f and \w scans'
_diffrn_radiation_type MoK\a
_diffrn_radiation_wavelength 0.71073
_diffrn_reflns_av_R_equivalents 0.0318
_diffrn_reflns_av_unetI/netI 0.0443
_diffrn_reflns_Laue_measured_fraction_full 1.000
_diffrn_reflns_Laue_measured_fraction_max 1.000
_diffrn_reflns_limit_h_max 34
_diffrn_reflns_limit_h_min -34
_diffrn_reflns_limit_k_max 11
_diffrn_reflns_limit_k_min -10
_diffrn_reflns_limit_l_max 15
_diffrn_reflns_limit_l_min -16
_diffrn_reflns_number 12076
_diffrn_reflns_point_group_measured_fraction_full 0.957
_diffrn_reflns_point_group_measured_fraction_max 0.949
_diffrn_reflns_theta_full 25.000
_diffrn_reflns_theta_max 25.674
_diffrn_reflns_theta_min 2.282
_diffrn_source 'sealed tube'
_exptl_absorpt_coefficient_mu 1.004
_exptl_absorpt_correction_T_max 0.8054
_exptl_absorpt_correction_T_min 0.6604
_exptl_absorpt_correction_type multi-scan
_exptl_absorpt_process_details 'Bruker SADABS'
_exptl_crystal_colour yellow
_exptl_crystal_density_diffrn 1.741
_exptl_crystal_description prism
_exptl_crystal_F_000 1712
_exptl_crystal_size_max 0.120
_exptl_crystal_size_mid 0.100
_exptl_crystal_size_min 0.050
_refine_diff_density_max 1.014
_refine_diff_density_min -0.367
_refine_diff_density_rms 0.067
_refine_ls_abs_structure_details
;
 Flack x determined using 2528 quotients [(I+)-(I-)]/[(I+)+(I-)]
 (Parsons, Flack and Wagner, Acta Cryst. B69 (2013) 249-259).
;
_refine_ls_abs_structure_Flack 0.023(14)
_refine_ls_extinction_method none
_refine_ls_goodness_of_fit_ref 1.037
_refine_ls_hydrogen_treatment mixed
_refine_ls_matrix_type full
_refine_ls_number_parameters 442
_refine_ls_number_reflns 5873
_refine_ls_number_restraints 4
_refine_ls_restrained_S_all 1.037
_refine_ls_R_factor_all 0.0263
_refine_ls_R_factor_gt 0.0253
_refine_ls_shift/su_max 0.000
_refine_ls_shift/su_mean 0.000
_refine_ls_structure_factor_coef Fsqd
_refine_ls_weighting_details 'w=1/[\s^2^(Fo^2^)+(0.0307P)^2^] where P=(Fo^2^+2Fc^2^)/3'
_refine_ls_weighting_scheme calc
_refine_ls_wR_factor_gt 0.0647
_refine_ls_wR_factor_ref 0.0652
_reflns_Friedel_coverage 0.898
_reflns_Friedel_fraction_full 0.913
_reflns_Friedel_fraction_max 0.899
_reflns_number_gt 5672
_reflns_number_total 5873
_reflns_threshold_expression 'I > 2\s(I)'
_cod_data_source_file c7nj01602f2.cif
_cod_data_source_block art002b
_cod_database_code 7056367
_shelx_shelxl_version_number 2016/6
_shelx_space_group_comment
;
The symmetry employed for this shelxl refinement is uniquely defined
by the following loop, which should always be used as a source of
symmetry information in preference to the above space-group names.
They are only intended as comments.
;
_shelx_estimated_absorpt_t_min 0.889
_shelx_estimated_absorpt_t_max 0.952

loop_
_space_group_symop_operation_xyz
'x, y, z'
'x, -y, z+1/2'
'x+1/2, y+1/2, z'
'x+1/2, -y+1/2, z+1/2'

loop_
_atom_site_label
_atom_site_type_symbol
_atom_site_fract_x
_atom_site_fract_y
_atom_site_fract_z
_atom_site_U_iso_or_equiv
_atom_site_adp_type
_atom_site_occupancy
_atom_site_site_symmetry_order
_atom_site_calc_flag
_atom_site_refinement_flags_posn
_atom_site_refinement_flags_adp
Ru1 Ru 0.39637(2) 0.35561(4) 0.09818(2) 0.02137(12) Uani 1 1 d D .
Ru2 Ru 0.62910(2) 0.63087(4) 0.01928(2) 0.02034(11) Uani 1 1 d . .
O1 O 0.68825(15) 0.6351(4) 0.1634(3) 0.0324(9) Uani 1 1 d . .
H1 H 0.715471 0.661337 0.157813 0.039 Uiso 1 1 calc R U
N5 N 0.58009(18) 0.6300(4) -0.1173(4) 0.0284(11) Uani 1 1 d . .
N6 N 0.68061(19) 0.5423(5) -0.0358(4) 0.0285(11) Uani 1 1 d . .
N10 N 0.58161(18) 0.7218(4) 0.0895(4) 0.0263(10) Uani 1 1 d . .
N18 N 0.61161(19) 0.4260(4) 0.0584(4) 0.0281(10) Uani 1 1 d . .
N1 N 0.35986(17) 0.2222(4) -0.0411(3) 0.0223(9) Uani 1 1 d . .
O10 O 0.55379(19) 0.6324(5) -0.2127(4) 0.0494(12) Uani 1 1 d . .
N2 N 0.45157(18) 0.2009(5) 0.1770(4) 0.0277(10) Uani 1 1 d . .
N3 N 0.44195(19) 0.4307(4) 0.0557(4) 0.0247(10) Uani 1 1 d . .
O8 O 0.4789(2) 0.4744(5) 0.0493(4) 0.0494(12) Uani 1 1 d . .
N12 N 0.42822(19) 0.4819(5) 0.2384(4) 0.0292(10) Uani 1 1 d . .
O3 O 0.35289(16) 0.2730(4) 0.1586(4) 0.0320(9) Uani 1 1 d D .
N4 N 0.33526(18) 0.5049(4) 0.0160(4) 0.0273(10) Uani 1 1 d . .
C5 C 0.3773(2) 0.2136(5) -0.1196(4) 0.0239(11) Uani 1 1 d . .
H5 H 0.407050 0.268429 -0.110849 0.029 Uiso 1 1 calc R U
C6 C 0.3167(2) 0.1475(6) -0.0547(5) 0.0297(13) Uani 1 1 d . .
H6 H 0.303018 0.155905 -0.001988 0.036 Uiso 1 1 calc R U
C14 C 0.2920(2) 0.0591(7) -0.1439(5) 0.0405(15) Uani 1 1 d . .
H14 H 0.262583 0.004245 -0.150415 0.049 Uiso 1 1 calc R U
C18 C 0.3539(2) 0.1286(5) -0.2125(5) 0.0289(12) Uani 1 1 d . .
C20 C 0.3753(3) 0.1233(6) -0.2957(5) 0.0402(15) Uani 1 1 d . .
H20A H 0.394071 0.034428 -0.288508 0.060 Uiso 1 1 calc R U
H20B H 0.399879 0.201520 -0.283261 0.060 Uiso 1 1 calc R U
H20C H 0.346122 0.130347 -0.369994 0.060 Uiso 1 1 calc R U
C15 C 0.2628(3) 0.6441(6) 0.0078(7) 0.0486(19) Uani 1 1 d . .
C16 C 0.3034(2) 0.5456(6) 0.0592(5) 0.0363(14) Uani 1 1 d . .
H16 H 0.308198 0.506494 0.127695 0.044 Uiso 1 1 calc R U
C1 C 0.3100(3) 0.0505(6) -0.2228(5) 0.0398(15) Uani 1 1 d . .
H9 H 0.292560 -0.008879 -0.284901 0.048 Uiso 1 1 calc R U
C2 C 0.3282(3) 0.5575(7) -0.0808(6) 0.0447(16) Uani 1 1 d . .
H2 H 0.350658 0.527009 -0.112395 0.054 Uiso 1 1 calc R U
O5 O 0.45875(18) 0.1582(5) 0.2678(4) 0.0445(11) Uani 1 1 d . .
O2 O 0.47736(18) 0.1526(4) 0.1302(4) 0.0439(11) Uani 1 1 d . .
O4 O 0.4577(2) 0.5796(5) 0.2429(4) 0.0539(13) Uani 1 1 d . .
O19 O 0.4177(3) 0.4640(6) 0.3145(5) 0.081(2) Uani 1 1 d . .
C3 C 0.5912(4) 0.1588(8) 0.1079(9) 0.068(3) Uani 1 1 d . .
H15 H 0.583289 0.069049 0.127294 0.081 Uiso 1 1 calc R U
O6 O 0.72843(16) 0.5536(5) 0.0160(4) 0.0417(11) Uani 1 1 d . .
C4 C 0.5201(2) 0.8430(5) 0.1834(5) 0.0305(13) Uani 1 1 d . .
H4 H 0.499501 0.883811 0.215789 0.037 Uiso 1 1 calc R U
O9 O 0.6625(2) 0.4727(6) -0.1204(4) 0.0599(14) Uani 1 1 d . .
N11 N 0.6524(2) 0.8297(5) -0.0021(4) 0.0384(12) Uani 1 1 d . .
O7 O 0.6190(2) 0.9111(5) -0.0647(5) 0.0618(14) Uani 1 1 d . .
O12 O 0.6990(2) 0.8642(5) 0.0494(7) 0.082(2) Uani 1 1 d . .
C9 C 0.4986(2) 0.8109(6) 0.0736(5) 0.0311(12) Uani 1 1 d . .
C10 C 0.5741(3) 0.8130(7) 0.2461(5) 0.0417(15) Uani 1 1 d . .
H10 H 0.590700 0.835422 0.322520 0.050 Uiso 1 1 calc R U
C11 C 0.6031(2) 0.7522(6) 0.1990(5) 0.0352(13) Uani 1 1 d . .
H11 H 0.639225 0.730430 0.243960 0.042 Uiso 1 1 calc R U
C12 C 0.5682(3) 0.3567(6) -0.0110(6) 0.0443(17) Uani 1 1 d . .
H12 H 0.544118 0.400259 -0.077609 0.053 Uiso 1 1 calc R U
C13 C 0.6443(3) 0.3605(7) 0.1485(7) 0.0516(19) Uani 1 1 d . .
H13 H 0.675300 0.407903 0.198361 0.062 Uiso 1 1 calc R U
C17 C 0.5301(2) 0.7521(5) 0.0297(5) 0.0288(12) Uani 1 1 d . .
H17 H 0.514476 0.731973 -0.047089 0.035 Uiso 1 1 calc R U
C19 C 0.5579(4) 0.2195(7) 0.0140(7) 0.061(2) Uani 1 1 d . .
H19 H 0.527345 0.170657 -0.035983 0.073 Uiso 1 1 calc R U
C7 C 0.2570(3) 0.6973(8) -0.0906(7) 0.062(2) Uani 1 1 d . .
H7 H 0.230084 0.764748 -0.127503 0.074 Uiso 1 1 calc R U
C8 C 0.2890(3) 0.6559(8) -0.1375(7) 0.058(2) Uani 1 1 d . .
H8 H 0.284643 0.692858 -0.206323 0.069 Uiso 1 1 calc R U
C21 C 0.6351(3) 0.2236(9) 0.1737(8) 0.071(3) Uani 1 1 d . .
C22 C 0.4399(3) 0.8385(8) 0.0001(7) 0.050(2) Uani 1 1 d . .
H22A H 0.418632 0.766563 0.013639 0.075 Uiso 1 1 calc R U
H22B H 0.433229 0.835598 -0.077540 0.075 Uiso 1 1 calc R U
H22C H 0.430358 0.931143 0.017162 0.075 Uiso 1 1 calc R U
C23 C 0.2288(3) 0.6864(8) 0.0625(8) 0.066(2) Uani 1 1 d . .
H23A H 0.233368 0.786802 0.079734 0.099 Uiso 1 1 calc R U
H23B H 0.239070 0.632780 0.130796 0.099 Uiso 1 1 calc R U
H23C H 0.191588 0.667429 0.012682 0.099 Uiso 1 1 calc R U
C24 C 0.6752(7) 0.1388(12) 0.2599(12) 0.123(5) Uani 1 1 d . .
H24A H 0.658905 0.087525 0.300080 0.185 Uiso 1 1 calc R U
H24B H 0.703215 0.199857 0.311144 0.185 Uiso 1 1 calc R U
H24C H 0.690276 0.071949 0.226440 0.185 Uiso 1 1 calc R U
H3 H 0.3619(13) 0.230(9) 0.217(4) 0.10(3) Uiso 1 1 d D .

loop_
_atom_site_aniso_label
_atom_site_aniso_U_11
_atom_site_aniso_U_22
_atom_site_aniso_U_33
_atom_site_aniso_U_23
_atom_site_aniso_U_13
_atom_site_aniso_U_12
Ru1 0.0252(2) 0.01925(19) 0.0178(2) 0.00082(17) 0.00785(19) 0.00068(18)
Ru2 0.0196(2) 0.02086(19) 0.0194(2) 0.00135(17) 0.00750(18) 0.00171(19)
O1 0.023(2) 0.047(3) 0.020(2) -0.0048(16) 0.0028(16) 0.0012(18)
N5 0.022(2) 0.034(3) 0.027(3) 0.0017(19) 0.009(2) 0.0036(19)
N6 0.027(3) 0.035(3) 0.025(3) 0.006(2) 0.013(2) 0.004(2)
N10 0.029(2) 0.021(2) 0.029(3) 0.0030(18) 0.013(2) 0.0059(18)
N18 0.032(3) 0.024(2) 0.038(3) 0.004(2) 0.025(2) 0.004(2)
N1 0.022(2) 0.019(2) 0.023(2) -0.0020(16) 0.0081(18) -0.0038(17)
O10 0.039(3) 0.076(3) 0.024(3) 0.007(2) 0.005(2) 0.012(2)
N2 0.029(2) 0.022(2) 0.027(3) -0.0013(19) 0.008(2) -0.0067(19)
N3 0.032(3) 0.021(2) 0.022(2) 0.0012(17) 0.013(2) -0.0028(19)
O8 0.056(3) 0.049(3) 0.048(3) -0.005(2) 0.027(3) -0.015(2)
N12 0.033(3) 0.031(2) 0.021(3) -0.0047(18) 0.009(2) 0.004(2)
O3 0.036(2) 0.034(2) 0.035(3) 0.0034(18) 0.024(2) -0.0013(18)
N4 0.026(2) 0.021(2) 0.030(3) -0.0028(18) 0.008(2) -0.0008(19)
C5 0.025(3) 0.022(2) 0.024(3) 0.001(2) 0.010(2) -0.001(2)
C6 0.026(3) 0.035(3) 0.025(3) 0.000(2) 0.008(2) -0.005(2)
C14 0.032(3) 0.045(4) 0.036(4) -0.003(3) 0.007(3) -0.018(3)
C18 0.032(3) 0.026(3) 0.021(3) -0.001(2) 0.005(2) 0.002(2)
C20 0.049(4) 0.041(3) 0.030(4) -0.010(3) 0.016(3) 0.001(3)
C15 0.029(3) 0.022(3) 0.081(6) -0.009(3) 0.011(3) -0.002(2)
C16 0.035(3) 0.024(3) 0.045(4) -0.008(2) 0.013(3) -0.001(2)
C1 0.048(4) 0.034(3) 0.029(3) -0.008(3) 0.008(3) -0.010(3)
C2 0.047(4) 0.036(3) 0.041(4) 0.013(3) 0.010(3) 0.007(3)
O5 0.043(3) 0.046(3) 0.035(3) 0.014(2) 0.009(2) 0.002(2)
O2 0.046(3) 0.039(2) 0.046(3) -0.002(2) 0.019(2) 0.017(2)
O4 0.057(3) 0.054(3) 0.048(3) -0.021(2) 0.021(2) -0.018(3)
O19 0.140(6) 0.078(4) 0.049(3) -0.033(3) 0.062(4) -0.045(4)
C3 0.083(7) 0.035(4) 0.119(9) 0.035(5) 0.076(7) 0.016(4)
O6 0.027(2) 0.057(3) 0.046(3) -0.003(2) 0.021(2) 0.001(2)
C4 0.047(4) 0.027(3) 0.026(3) -0.001(2) 0.024(3) -0.005(2)
O9 0.050(3) 0.086(4) 0.035(3) -0.025(3) 0.012(2) 0.021(3)
N11 0.041(3) 0.030(3) 0.049(3) 0.003(2) 0.024(3) -0.004(2)
O7 0.067(3) 0.035(2) 0.081(4) 0.028(3) 0.030(3) 0.007(2)
O12 0.050(3) 0.036(3) 0.141(6) 0.010(3) 0.024(4) -0.018(2)
C9 0.033(3) 0.026(3) 0.040(4) 0.000(2) 0.021(3) 0.000(2)
C10 0.053(4) 0.049(4) 0.026(3) 0.006(3) 0.020(3) 0.012(3)
C11 0.033(3) 0.047(3) 0.025(3) 0.005(2) 0.011(3) 0.012(3)
C12 0.057(4) 0.036(3) 0.050(4) -0.003(3) 0.033(4) -0.013(3)
C13 0.039(4) 0.053(4) 0.059(5) 0.032(3) 0.018(4) 0.010(3)
C17 0.028(3) 0.028(3) 0.029(3) -0.001(2) 0.012(3) 0.003(2)
C19 0.089(6) 0.040(4) 0.083(6) -0.022(4) 0.064(5) -0.029(4)
C7 0.035(4) 0.039(4) 0.078(6) 0.010(4) -0.006(4) 0.009(3)
C8 0.046(4) 0.048(4) 0.059(5) 0.027(4) 0.004(4) 0.014(3)
C21 0.058(5) 0.056(5) 0.109(7) 0.056(5) 0.047(5) 0.021(4)
C22 0.030(4) 0.065(5) 0.057(5) -0.020(4) 0.021(4) -0.002(3)
C23 0.040(4) 0.043(4) 0.111(7) -0.020(4) 0.031(4) 0.001(3)
C24 0.156(13) 0.089(9) 0.120(11) 0.038(7) 0.057(10) 0.004(8)

loop_
_atom_type_symbol
_atom_type_description
_atom_type_scat_dispersion_real
_atom_type_scat_dispersion_imag
_atom_type_scat_source
C C 0.0033 0.0016 'International Tables Vol C Tables 4.2.6.8 and 6.1.1.4'
H H 0.0000 0.0000 'International Tables Vol C Tables 4.2.6.8 and 6.1.1.4'
N N 0.0061 0.0033 'International Tables Vol C Tables 4.2.6.8 and 6.1.1.4'
O O 0.0106 0.0060 'International Tables Vol C Tables 4.2.6.8 and 6.1.1.4'
Ru Ru -1.2594 0.8363 'International Tables Vol C Tables 4.2.6.8 and 6.1.1.4'

loop_
_geom_angle_atom_site_label_1
_geom_angle_atom_site_label_2
_geom_angle_atom_site_label_3
_geom_angle
N3 Ru1 O3 174.2(2)
N3 Ru1 N2 88.18(19)
O3 Ru1 N2 87.89(18)
N3 Ru1 N12 88.7(2)
O3 Ru1 N12 87.21(19)
N2 Ru1 N12 91.12(18)
N3 Ru1 N1 95.34(18)
O3 Ru1 N1 88.81(17)
N2 Ru1 N1 89.38(17)
N12 Ru1 N1 175.97(18)
N3 Ru1 N4 95.44(19)
O3 Ru1 N4 88.63(17)
N2 Ru1 N4 175.97(18)
N12 Ru1 N4 90.73(17)
N1 Ru1 N4 88.52(17)
N5 Ru2 O1 174.0(2)
N5 Ru2 N11 90.5(2)
O1 Ru2 N11 86.3(2)
N5 Ru2 N6 88.4(2)
O1 Ru2 N6 86.60(18)
N11 Ru2 N6 90.49(19)
N5 Ru2 N10 96.46(19)
O1 Ru2 N10 88.57(17)
N11 Ru2 N10 89.34(19)
N6 Ru2 N10 175.17(18)
N5 Ru2 N18 95.5(2)
O1 Ru2 N18 87.72(18)
N11 Ru2 N18 174.0(2)
N6 Ru2 N18 89.41(17)
N10 Ru2 N18 90.25(16)
Ru2 O1 H1 109.5
O10 N5 Ru2 169.5(4)
O6 N6 O9 119.1(5)
O6 N6 Ru2 121.8(4)
O9 N6 Ru2 119.1(4)
C17 N10 C11 117.0(5)
C17 N10 Ru2 122.8(4)
C11 N10 Ru2 120.3(4)
C13 N18 C12 117.6(5)
C13 N18 Ru2 121.3(4)
C12 N18 Ru2 121.0(4)
C6 N1 C5 118.4(5)
C6 N1 Ru1 119.6(4)
C5 N1 Ru1 122.0(3)
O5 N2 O2 120.8(5)
O5 N2 Ru1 120.7(4)
O2 N2 Ru1 118.6(4)
O8 N3 Ru1 166.4(4)
O19 N12 O4 118.7(5)
O19 N12 Ru1 121.8(4)
O4 N12 Ru1 119.6(4)
Ru1 O3 H3 129(2)
C16 N4 C2 119.0(5)
C16 N4 Ru1 120.9(4)
C2 N4 Ru1 120.1(4)
N1 C5 C18 123.5(5)
N1 C5 H5 118.3
C18 C5 H5 118.3
N1 C6 C14 121.3(6)
N1 C6 H6 119.4
C14 C6 H6 119.4
C1 C14 C6 119.9(6)
C1 C14 H14 120.1
C6 C14 H14 120.1
C5 C18 C1 116.5(5)
C5 C18 C20 120.8(5)
C1 C18 C20 122.7(5)
C18 C20 H20A 109.5
C18 C20 H20B 109.5
H20A C20 H20B 109.5
C18 C20 H20C 109.5
H20A C20 H20C 109.5
H20B C20 H20C 109.5
C7 C15 C16 117.0(7)
C7 C15 C23 123.4(7)
C16 C15 C23 119.6(7)
N4 C16 C15 122.7(6)
N4 C16 H16 118.7
C15 C16 H16 118.7
C14 C1 C18 120.4(5)
C14 C1 H9 119.8
C18 C1 H9 119.8
N4 C2 C8 122.2(7)
N4 C2 H2 118.9
C8 C2 H2 118.9
C21 C3 C19 119.8(7)
C21 C3 H15 120.1
C19 C3 H15 120.1
C9 C4 C10 117.0(5)
C9 C4 H4 121.5
C10 C4 H4 121.5
O7 N11 O12 121.7(5)
O7 N11 Ru2 118.9(4)
O12 N11 Ru2 119.5(4)
C4 C9 C17 119.6(6)
C4 C9 C22 120.1(6)
C17 C9 C22 120.3(6)
C11 C10 C4 121.0(6)
C11 C10 H10 119.5
C4 C10 H10 119.5
N10 C11 C10 121.8(6)
N10 C11 H11 119.1
C10 C11 H11 119.1
N18 C12 C19 120.5(7)
N18 C12 H12 119.7
C19 C12 H12 119.7
N18 C13 C21 122.6(8)
N18 C13 H13 118.7
C21 C13 H13 118.7
N10 C17 C9 123.7(5)
N10 C17 H17 118.2
C9 C17 H17 118.2
C3 C19 C12 119.9(8)
C3 C19 H19 120.0
C12 C19 H19 120.0
C15 C7 C8 121.4(6)
C15 C7 H7 119.3
C8 C7 H7 119.3
C7 C8 C2 117.7(7)
C7 C8 H8 121.1
C2 C8 H8 121.1
C3 C21 C13 119.4(7)
C3 C21 C24 116.4(8)
C13 C21 C24 123.4(9)
C9 C22 H22A 109.5
C9 C22 H22B 109.5
H22A C22 H22B 109.5
C9 C22 H22C 109.5
H22A C22 H22C 109.5
H22B C22 H22C 109.5
C15 C23 H23A 109.5
C15 C23 H23B 109.5
H23A C23 H23B 109.5
C15 C23 H23C 109.5
H23A C23 H23C 109.5
H23B C23 H23C 109.5
C21 C24 H24A 109.5
C21 C24 H24B 109.5
H24A C24 H24B 109.5
C21 C24 H24C 109.5
H24A C24 H24C 109.5
H24B C24 H24C 109.5

loop_
_geom_bond_atom_site_label_1
_geom_bond_atom_site_label_2
_geom_bond_distance
Ru1 N3 1.770(5)
Ru1 O3 1.913(4)
Ru1 N2 2.066(5)
Ru1 N12 2.084(4)
Ru1 N1 2.123(4)
Ru1 N4 2.130(4)
Ru2 N5 1.750(5)
Ru2 O1 1.925(4)
Ru2 N11 2.068(5)
Ru2 N6 2.078(5)
Ru2 N10 2.133(4)
Ru2 N18 2.137(4)
O1 H1 0.8400
N5 O10 1.169(6)
N6 O6 1.218(6)
N6 O9 1.221(6)
N10 C17 1.344(7)
N10 C11 1.359(7)
N18 C13 1.314(8)
N18 C12 1.342(9)
N1 C6 1.349(7)
N1 C5 1.351(7)
N2 O5 1.220(6)
N2 O2 1.242(6)
N3 O8 1.158(6)
N12 O19 1.199(7)
N12 O4 1.231(7)
O3 H3 0.821(14)
N4 C16 1.325(7)
N4 C2 1.330(8)
C5 C18 1.392(7)
C5 H5 0.9500
C6 C14 1.380(8)
C6 H6 0.9500
C14 C1 1.368(9)
C14 H14 0.9500
C18 C1 1.396(9)
C18 C20 1.490(9)
C20 H20A 0.9800
C20 H20B 0.9800
C20 H20C 0.9800
C15 C7 1.363(11)
C15 C16 1.404(9)
C15 C23 1.500(11)
C16 H16 0.9500
C1 H9 0.9500
C2 C8 1.392(9)
C2 H2 0.9500
C3 C21 1.316(13)
C3 C19 1.332(13)
C3 H15 0.9500
C4 C9 1.366(8)
C4 C10 1.406(9)
C4 H4 0.9500
N11 O7 1.226(7)
N11 O12 1.229(8)
C9 C17 1.383(8)
C9 C22 1.529(9)
C10 C11 1.364(8)
C10 H10 0.9500
C11 H11 0.9500
C12 C19 1.412(9)
C12 H12 0.9500
C13 C21 1.402(10)
C13 H13 0.9500
C17 H17 0.9500
C19 H19 0.9500
C7 C8 1.367(12)
C7 H7 0.9500
C8 H8 0.9500
C21 C24 1.457(14)
C22 H22A 0.9800
C22 H22B 0.9800
C22 H22C 0.9800
C23 H23A 0.9800
C23 H23B 0.9800
C23 H23C 0.9800
C24 H24A 0.9800
C24 H24B 0.9800
C24 H24C 0.9800
